data_4129051
loop_
_publ_author_name
'Heinze, Robert C.'
'Heretsch, Philipp'

_publ_section_title
;
 Translation of a Polar Biogenesis Proposal into a Radical Synthetic
 Approach: Synthesis of Pleurocin A/Matsutakone and Pleurocin B.
;
_journal_issue 3
_journal_name_full 'Journal of the American Chemical Society'
_journal_page_first 1222
_journal_page_last 1226
_journal_paper_doi 10.1021/jacs.8b13356
_journal_volume 141
_journal_year 2019
_chemical_absolute_configuration syn
_chemical_formula_sum 'C28 H44 O3'
_chemical_formula_weight 428.63
_space_group_crystal_system trigonal
_space_group_IT_number 145
_space_group_name_Hall 'P 32'
_space_group_name_H-M_alt 'P 32'
_atom_sites_solution_hydrogens geom
_audit_creation_method SHELXL-2018/1
_audit_update_record
;
2018-12-05 deposited with the CCDC.
2018-12-13 downloaded from the CCDC.
;
_cell_angle_alpha 90
_cell_angle_beta 90
_cell_angle_gamma 120
_cell_formula_units_Z 12
_cell_length_a 17.4837(14)
_cell_length_b 17.4837(14)
_cell_length_c 29.713(3)
_cell_measurement_reflns_used 9751
_cell_measurement_temperature 172(2)
_cell_measurement_theta_max 25.25
_cell_measurement_theta_min 2.43
_cell_volume 7865.8(12)
_computing_cell_refinement 'Bruker SAINT'
_computing_data_collection 'Bruker APEX3'
_computing_data_reduction 'Bruker SAINT'
_computing_structure_refinement 'SHELXL-2018/1 (Sheldrick, 2018)'
_computing_structure_solution 'SHELXT 2014/5 (Sheldrick, 2014)'
_diffrn_ambient_temperature 172(2)
_diffrn_measured_fraction_theta_full 0.999
_diffrn_measured_fraction_theta_max 0.999
_diffrn_measurement_device_type 'Bruker D8 Venture Photon'
_diffrn_measurement_method '\f and \w scans'
_diffrn_radiation_type MoK\a
_diffrn_radiation_wavelength 0.71073
_diffrn_reflns_av_R_equivalents 0.0456
_diffrn_reflns_av_unetI/netI 0.0355
_diffrn_reflns_Laue_measured_fraction_full 0.999
_diffrn_reflns_Laue_measured_fraction_max 0.999
_diffrn_reflns_limit_h_max 21
_diffrn_reflns_limit_h_min -21
_diffrn_reflns_limit_k_max 21
_diffrn_reflns_limit_k_min -21
_diffrn_reflns_limit_l_max 35
_diffrn_reflns_limit_l_min -35
_diffrn_reflns_number 97166
_diffrn_reflns_point_group_measured_fraction_full 0.999
_diffrn_reflns_point_group_measured_fraction_max 0.998
_diffrn_reflns_theta_full 25.242
_diffrn_reflns_theta_max 25.355
_diffrn_reflns_theta_min 2.330
_diffrn_source 'Incoatec Microfocus Source'
_exptl_absorpt_coefficient_mu 0.068
_exptl_absorpt_correction_T_max 0.721
_exptl_absorpt_correction_T_min 0.688
_exptl_absorpt_correction_type multi-scan
_exptl_absorpt_process_details 'SADABS-2016/2 (Bruker-AXS)'
_exptl_crystal_colour colourless
_exptl_crystal_density_diffrn 1.086
_exptl_crystal_description prism
_exptl_crystal_F_000 2832
_exptl_crystal_size_max 0.520
_exptl_crystal_size_mid 0.500
_exptl_crystal_size_min 0.200
_refine_diff_density_max 0.179
_refine_diff_density_min -0.182
_refine_diff_density_rms 0.037
_refine_ls_abs_structure_details
;
 Flack x determined using 7109 quotients [(I+)-(I-)]/[(I+)+(I-)]
 (Parsons, Flack and Wagner, Acta Cryst. B69 (2013) 249-259).
;
_refine_ls_abs_structure_Flack 0.0(2)
_refine_ls_extinction_method none
_refine_ls_goodness_of_fit_ref 1.001
_refine_ls_hydrogen_treatment constr
_refine_ls_matrix_type full
_refine_ls_number_parameters 1153
_refine_ls_number_reflns 19170
_refine_ls_number_restraints 1
_refine_ls_restrained_S_all 1.001
_refine_ls_R_factor_all 0.0524
_refine_ls_R_factor_gt 0.0408
_refine_ls_shift/su_max 0.001
_refine_ls_shift/su_mean 0.000
_refine_ls_structure_factor_coef Fsqd
_refine_ls_weighting_details 'w=1/[\s^2^(Fo^2^)+(0.0366P)^2^+2.4838P] where P=(Fo^2^+2Fc^2^)/3'
_refine_ls_weighting_scheme calc
_refine_ls_wR_factor_gt 0.0862
_refine_ls_wR_factor_ref 0.0911
_reflns_Friedel_coverage 0.998
_reflns_Friedel_fraction_full 0.999
_reflns_Friedel_fraction_max 0.997
_reflns_number_gt 16549
_reflns_number_total 19170
_reflns_threshold_expression 'I > 2\s(I)'
_cod_data_source_file ja8b13356_si_002.cif
_cod_data_source_block shelx
_cod_original_cell_volume 7865.9(14)
_cod_database_code 4129051
_shelx_shelxl_version_number 2018/1
_shelx_space_group_comment
;
The symmetry employed for this shelxl refinement is uniquely defined
by the following loop, which should always be used as a source of
symmetry information in preference to the above space-group names.
They are only intended as comments.
;
_shelx_estimated_absorpt_t_min 0.965
_shelx_estimated_absorpt_t_max 0.986

loop_
_space_group_symop_operation_xyz
'x, y, z'
'-y, x-y, z+2/3'
'-x+y, -x, z+1/3'

loop_
_atom_site_label
_atom_site_type_symbol
_atom_site_fract_x
_atom_site_fract_y
_atom_site_fract_z
_atom_site_U_iso_or_equiv
_atom_site_adp_type
_atom_site_occupancy
_atom_site_site_symmetry_order
_atom_site_calc_flag
_atom_site_refinement_flags_posn
_atom_site_refinement_flags_adp
C5A C 1.03444(17) 0.69637(18) 0.58267(9) 0.0207(6) Uani 1 1 d . .
C4A C 1.12183(18) 0.71096(19) 0.60063(10) 0.0286(7) Uani 1 1 d . .
H2AA H 1.173997 0.770834 0.597780 0.034 Uiso 1 1 calc R U
H2AB H 1.120769 0.678332 0.628070 0.034 Uiso 1 1 calc R U
C3A C 1.08339(18) 0.65870(19) 0.55820(10) 0.0266(6) Uani 1 1 d . .
H3A H 1.111888 0.684422 0.528602 0.032 Uiso 1 1 calc R U
C2A C 1.03331(19) 0.55948(19) 0.56429(11) 0.0291(7) Uani 1 1 d . .
H4AA H 1.074217 0.537326 0.571149 0.035 Uiso 1 1 calc R U
H4AB H 0.999377 0.529673 0.536825 0.035 Uiso 1 1 calc R U
C1A C 0.97134(18) 0.54370(18) 0.60394(10) 0.0253(6) Uani 1 1 d . .
H5AA H 0.999872 0.542673 0.632535 0.030 Uiso 1 1 calc R U
H5AB H 0.916063 0.486415 0.600432 0.030 Uiso 1 1 calc R U
C10A C 0.95105(17) 0.62050(17) 0.60424(9) 0.0192(6) Uani 1 1 d . .
C9A C 0.86905(17) 0.60045(17) 0.57458(8) 0.0173(5) Uani 1 1 d . .
C8A C 0.86551(17) 0.68379(17) 0.56526(8) 0.0184(6) Uani 1 1 d . .
C7A C 0.94673(17) 0.75401(17) 0.54185(9) 0.0209(6) Uani 1 1 d . .
H9AA H 0.942017 0.807849 0.538541 0.025 Uiso 1 1 calc R U
H9AB H 0.950060 0.733170 0.511325 0.025 Uiso 1 1 calc R U
C6A C 1.03113(17) 0.77702(17) 0.56754(9) 0.0213(6) Uani 1 1 d . .
H10A H 1.035159 0.812889 0.594588 0.026 Uiso 1 1 calc R U
C11A C 0.77973(17) 0.52485(17) 0.59377(9) 0.0191(6) Uani 1 1 d . .
H11A H 0.783173 0.527293 0.627381 0.023 Uiso 1 1 calc R U
C12A C 0.70034(17) 0.53206(17) 0.57945(9) 0.0195(6) Uani 1 1 d . .
H12A H 0.646485 0.483323 0.593318 0.023 Uiso 1 1 calc R U
H12B H 0.693673 0.525403 0.546364 0.023 Uiso 1 1 calc R U
C13A C 0.70868(17) 0.62034(17) 0.59309(9) 0.0197(6) Uani 1 1 d . .
C17A C 0.63972(18) 0.64016(18) 0.57103(10) 0.0241(6) Uani 1 1 d . .
H14A H 0.630214 0.617280 0.539482 0.029 Uiso 1 1 calc R U
C16A C 0.6882(2) 0.74124(19) 0.56837(11) 0.0308(7) Uani 1 1 d . .
H15A H 0.663185 0.760857 0.544054 0.037 Uiso 1 1 calc R U
H15B H 0.683079 0.766721 0.597205 0.037 Uiso 1 1 calc R U
C15A C 0.78412(19) 0.76970(19) 0.55852(10) 0.0288(7) Uani 1 1 d . .
H16A H 0.824267 0.823667 0.575662 0.035 Uiso 1 1 calc R U
H16B H 0.796969 0.781700 0.526020 0.035 Uiso 1 1 calc R U
C14A C 0.79522(18) 0.69245(17) 0.57329(9) 0.0203(6) Uani 1 1 d . .
C19A C 0.93970(18) 0.64599(19) 0.65214(9) 0.0251(6) Uani 1 1 d . .
H18A H 0.894250 0.593633 0.667869 0.038 Uiso 1 1 calc R U
H18B H 0.921809 0.690862 0.650767 0.038 Uiso 1 1 calc R U
H18C H 0.995799 0.669770 0.668402 0.038 Uiso 1 1 calc R U
C18A C 0.70855(19) 0.62949(19) 0.64480(9) 0.0251(6) Uani 1 1 d . .
H19A H 0.655251 0.579154 0.657281 0.038 Uiso 1 1 calc R U
H19B H 0.709401 0.684414 0.652490 0.038 Uiso 1 1 calc R U
H19C H 0.760933 0.630706 0.657426 0.038 Uiso 1 1 calc R U
C20A C 0.54802(19) 0.6021(2) 0.59317(11) 0.0302(7) Uani 1 1 d . .
H20A H 0.556812 0.624601 0.624778 0.036 Uiso 1 1 calc R U
C22A C 0.4928(2) 0.6328(2) 0.56899(13) 0.0393(8) Uani 1 1 d . .
H21A H 0.486139 0.623166 0.537416 0.047 Uiso 1 1 calc R U
C23A C 0.4529(3) 0.6715(3) 0.58732(17) 0.0629(12) Uani 1 1 d . .
H22A H 0.465149 0.686675 0.618213 0.075 Uiso 1 1 calc R U
C24A C 0.3898(3) 0.6946(3) 0.5651(2) 0.0836(17) Uani 1 1 d . .
H23A H 0.395047 0.689357 0.531885 0.100 Uiso 1 1 calc R U
C25A C 0.2917(4) 0.6293(5) 0.5781(2) 0.101(2) Uani 1 1 d . .
H24A H 0.254977 0.651585 0.563600 0.121 Uiso 1 1 calc R U
C26A C 0.2617(4) 0.5389(5) 0.5591(3) 0.145(3) Uani 1 1 d . .
H25A H 0.296615 0.514975 0.572479 0.217 Uiso 1 1 calc R U
H25B H 0.269865 0.543005 0.526420 0.217 Uiso 1 1 calc R U
H25C H 0.199125 0.499926 0.566179 0.217 Uiso 1 1 calc R U
C21A C 0.4963(2) 0.5009(2) 0.59487(14) 0.0455(9) Uani 1 1 d . .
H26A H 0.437010 0.480751 0.606853 0.068 Uiso 1 1 calc R U
H26B H 0.527230 0.479932 0.614394 0.068 Uiso 1 1 calc R U
H26C H 0.491613 0.477186 0.564465 0.068 Uiso 1 1 calc R U
C28A C 0.4167(6) 0.7903(5) 0.5748(3) 0.171(4) Uani 1 1 d . .
H27A H 0.416040 0.798933 0.607310 0.256 Uiso 1 1 calc R U
H27B H 0.375103 0.804504 0.560078 0.256 Uiso 1 1 calc R U
H27C H 0.476317 0.829242 0.563068 0.256 Uiso 1 1 calc R U
C27A C 0.2760(5) 0.6266(7) 0.6284(3) 0.171(4) Uani 1 1 d . .
H28A H 0.212355 0.593744 0.634443 0.256 Uiso 1 1 calc R U
H28B H 0.301067 0.686981 0.639917 0.256 Uiso 1 1 calc R U
H28C H 0.304342 0.597325 0.643428 0.256 Uiso 1 1 calc R U
C5B C 0.53346(18) 0.18783(18) 0.58830(9) 0.0223(6) Uani 1 1 d . .
C4B C 0.61884(19) 0.1995(2) 0.60703(10) 0.0307(7) Uani 1 1 d . .
H2BA H 0.671797 0.259032 0.605441 0.037 Uiso 1 1 calc R U
H2BB H 0.615541 0.164708 0.634015 0.037 Uiso 1 1 calc R U
C3B C 0.58242(19) 0.1503(2) 0.56358(10) 0.0303(7) Uani 1 1 d . .
H3B H 0.612929 0.178019 0.534650 0.036 Uiso 1 1 calc R U
C2B C 0.5308(2) 0.0513(2) 0.56734(12) 0.0357(7) Uani 1 1 d . .
H4BA H 0.570352 0.027475 0.573995 0.043 Uiso 1 1 calc R U
H4BB H 0.498397 0.024421 0.539086 0.043 Uiso 1 1 calc R U
C1B C 0.4662(2) 0.03282(19) 0.60642(11) 0.0315(7) Uani 1 1 d . .
H5BA H 0.492464 0.028612 0.635170 0.038 Uiso 1 1 calc R U
H5BB H 0.410541 -0.023478 0.601372 0.038 Uiso 1 1 calc R U
C10B C 0.44798(18) 0.11093(18) 0.60793(9) 0.0239(6) Uani 1 1 d . .
C9B C 0.36794(18) 0.09519(18) 0.57775(9) 0.0205(6) Uani 1 1 d . .
C8B C 0.36712(17) 0.18090(17) 0.57226(9) 0.0202(6) Uani 1 1 d . .
C7B C 0.44924(17) 0.25203(18) 0.54984(9) 0.0224(6) Uani 1 1 d . .
H9BA H 0.446058 0.306956 0.548531 0.027 Uiso 1 1 calc R U
H9BB H 0.451581 0.233870 0.518549 0.027 Uiso 1 1 calc R U
C6B C 0.53341(17) 0.27091(18) 0.57419(9) 0.0207(6) Uani 1 1 d . .
H10B H 0.540288 0.307000 0.601603 0.025 Uiso 1 1 calc R U
C11B C 0.27839(18) 0.01906(18) 0.59521(10) 0.0251(6) Uani 1 1 d . .
H11B H 0.281534 0.016978 0.628753 0.030 Uiso 1 1 calc R U
C12B C 0.20071(19) 0.03023(18) 0.58297(10) 0.0270(7) Uani 1 1 d . .
H12C H 0.146252 -0.019589 0.595753 0.032 Uiso 1 1 calc R U
H12D H 0.194246 0.027869 0.549822 0.032 Uiso 1 1 calc R U
C13B C 0.21025(19) 0.11697(19) 0.60006(10) 0.0291(7) Uani 1 1 d . .
C17B C 0.14647(19) 0.1431(2) 0.57748(11) 0.0319(7) Uani 1 1 d . .
H14B H 0.144504 0.129261 0.544701 0.038 Uiso 1 1 calc R U
C16B C 0.1945(2) 0.2439(2) 0.58173(15) 0.0489(10) Uani 1 1 d . .
H15C H 0.174915 0.269989 0.557993 0.059 Uiso 1 1 calc R U
H15D H 0.183230 0.261659 0.611516 0.059 Uiso 1 1 calc R U
C15B C 0.2925(2) 0.2736(2) 0.57623(16) 0.0512(10) Uani 1 1 d . .
H16C H 0.313363 0.297974 0.545730 0.061 Uiso 1 1 calc R U
H16D H 0.328472 0.319428 0.598732 0.061 Uiso 1 1 calc R U
C14B C 0.29891(19) 0.19104(18) 0.58354(10) 0.0275(7) Uani 1 1 d . .
C19B C 0.4339(2) 0.1311(2) 0.65663(9) 0.0320(7) Uani 1 1 d . .
H18D H 0.389338 0.076654 0.671209 0.048 Uiso 1 1 calc R U
H18E H 0.413766 0.174335 0.656485 0.048 Uiso 1 1 calc R U
H18F H 0.489701 0.155333 0.673214 0.048 Uiso 1 1 calc R U
C18B C 0.2040(2) 0.1178(2) 0.65177(11) 0.0425(8) Uani 1 1 d . .
H19D H 0.250653 0.109571 0.665094 0.064 Uiso 1 1 calc R U
H19E H 0.146201 0.069920 0.661492 0.064 Uiso 1 1 calc R U
H19F H 0.211243 0.174590 0.661599 0.064 Uiso 1 1 calc R U
C20B C 0.0499(2) 0.0990(2) 0.59398(11) 0.0344(7) Uani 1 1 d . .
H20B H 0.050506 0.111486 0.626866 0.041 Uiso 1 1 calc R U
C22B C -0.0001(2) 0.1359(2) 0.57015(12) 0.0372(8) Uani 1 1 d . .
H21B H -0.001993 0.132196 0.538235 0.045 Uiso 1 1 calc R U
C23B C -0.0416(2) 0.1728(2) 0.58906(13) 0.0442(9) Uani 1 1 d . .
H22B H -0.033885 0.182541 0.620595 0.053 Uiso 1 1 calc R U
C24B C -0.0996(3) 0.2011(3) 0.56634(14) 0.0534(10) Uani 1 1 d . .
H23B H -0.092782 0.196998 0.533157 0.064 Uiso 1 1 calc R U
C25B C -0.1983(3) 0.1392(3) 0.57766(14) 0.0576(11) Uani 1 1 d . .
H24B H -0.232276 0.164715 0.563192 0.069 Uiso 1 1 calc R U
C26B C -0.2308(3) 0.0490(4) 0.5574(2) 0.0955(18) Uani 1 1 d . .
H25D H -0.197373 0.022807 0.570118 0.143 Uiso 1 1 calc R U
H25E H -0.222344 0.054468 0.524686 0.143 Uiso 1 1 calc R U
H25F H -0.293669 0.011006 0.564167 0.143 Uiso 1 1 calc R U
C21B C -0.0001(2) -0.0017(2) 0.58738(13) 0.0442(9) Uani 1 1 d . .
H26D H -0.062868 -0.025289 0.593990 0.066 Uiso 1 1 calc R U
H26E H 0.024027 -0.028407 0.607750 0.066 Uiso 1 1 calc R U
H26F H 0.006656 -0.015464 0.556171 0.066 Uiso 1 1 calc R U
C28B C -0.0705(4) 0.2978(3) 0.5770(2) 0.0832(16) Uani 1 1 d . .
H27D H -0.072571 0.305074 0.609577 0.125 Uiso 1 1 calc R U
H27E H -0.110267 0.314067 0.562002 0.125 Uiso 1 1 calc R U
H27F H -0.010056 0.335946 0.566150 0.125 Uiso 1 1 calc R U
C27B C -0.2173(3) 0.1328(3) 0.62766(15) 0.0662(12) Uani 1 1 d . .
H28D H -0.281069 0.096296 0.632679 0.099 Uiso 1 1 calc R U
H28E H -0.196466 0.192081 0.639876 0.099 Uiso 1 1 calc R U
H28F H -0.186728 0.105941 0.642784 0.099 Uiso 1 1 calc R U
C5C C 0.18158(18) 1.04431(18) 0.41426(9) 0.0236(6) Uani 1 1 d . .
C4C C 0.1947(2) 1.1319(2) 0.39750(11) 0.0332(7) Uani 1 1 d . .
H2CA H 0.254090 1.184622 0.400884 0.040 Uiso 1 1 calc R U
H2CB H 0.162161 1.131485 0.370158 0.040 Uiso 1 1 calc R U
C3C C 0.1421(2) 1.09068(19) 0.43957(11) 0.0304(7) Uani 1 1 d . .
H3C H 0.167374 1.118025 0.469439 0.037 Uiso 1 1 calc R U
C2C C 0.0432(2) 1.0401(2) 0.43342(12) 0.0356(7) Uani 1 1 d . .
H4CA H 0.020431 1.080732 0.427246 0.043 Uiso 1 1 calc R U
H4CB H 0.013545 1.004837 0.460566 0.043 Uiso 1 1 calc R U
C1C C 0.02837(19) 0.9798(2) 0.39280(10) 0.0313(7) Uani 1 1 d . .
H5CA H 0.026991 1.009238 0.364606 0.038 Uiso 1 1 calc R U
H5CB H -0.028460 0.923851 0.395869 0.038 Uiso 1 1 calc R U
C10C C 0.10642(18) 0.96112(18) 0.39191(9) 0.0236(6) Uani 1 1 d . .
C9C C 0.08743(17) 0.87829(18) 0.42042(9) 0.0213(6) Uani 1 1 d . .
C8C C 0.17234(17) 0.87617(18) 0.42737(9) 0.0216(6) Uani 1 1 d . .
C7C C 0.24130(18) 0.95576(18) 0.45214(9) 0.0232(6) Uani 1 1 d . .
H9CA H 0.295918 0.952157 0.454290 0.028 Uiso 1 1 calc R U
H9CB H 0.220280 0.955310 0.483130 0.028 Uiso 1 1 calc R U
C6C C 0.26271(18) 1.04212(17) 0.42951(9) 0.0226(6) Uani 1 1 d . .
H10C H 0.300459 1.050508 0.402590 0.027 Uiso 1 1 calc R U
C11C C 0.01292(18) 0.79011(19) 0.40029(10) 0.0264(6) Uani 1 1 d . .
H11C H 0.013899 0.796166 0.366793 0.032 Uiso 1 1 calc R U
C12C C 0.02276(18) 0.71123(18) 0.41169(10) 0.0272(7) Uani 1 1 d . .
H12E H -0.025891 0.657931 0.397379 0.033 Uiso 1 1 calc R U
H12F H 0.017479 0.702029 0.444676 0.033 Uiso 1 1 calc R U
C13C C 0.11109(19) 0.72219(19) 0.39611(11) 0.0309(7) Uani 1 1 d . .
C14C C 0.18346(19) 0.8094(2) 0.41490(11) 0.0312(7) Uani 1 1 d . .
C15C C 0.2656(2) 0.8026(2) 0.42350(17) 0.0579(12) Uani 1 1 d . .
H15E H 0.287314 0.821086 0.454613 0.069 Uiso 1 1 calc R U
H15F H 0.313282 0.840319 0.402188 0.069 Uiso 1 1 calc R U
C16C C 0.2360(2) 0.7046(2) 0.41626(16) 0.0552(11) Uani 1 1 d . .
H16E H 0.255824 0.695527 0.386529 0.066 Uiso 1 1 calc R U
H16F H 0.260514 0.683191 0.439969 0.066 Uiso 1 1 calc R U
C17C C 0.1351(2) 0.6563(2) 0.41876(12) 0.0360(8) Uani 1 1 d . .
H17C H 0.118890 0.652447 0.451287 0.043 Uiso 1 1 calc R U
C19C C 0.1301(2) 0.9513(2) 0.34315(9) 0.0332(7) Uani 1 1 d . .
H18G H 0.076770 0.907377 0.327417 0.050 Uiso 1 1 calc R U
H18H H 0.173858 0.931901 0.343334 0.050 Uiso 1 1 calc R U
H18I H 0.154574 1.008231 0.327675 0.050 Uiso 1 1 calc R U
C18C C 0.1163(2) 0.7194(2) 0.34446(12) 0.0434(9) Uani 1 1 d . .
H19G H 0.108379 0.766473 0.331387 0.065 Uiso 1 1 calc R U
H19H H 0.069735 0.662027 0.333434 0.065 Uiso 1 1 calc R U
H19I H 0.174123 0.728048 0.335676 0.065 Uiso 1 1 calc R U
C20C C 0.0925(2) 0.5608(2) 0.40082(12) 0.0375(8) Uani 1 1 d . .
H20C H 0.108344 0.563316 0.368307 0.045 Uiso 1 1 calc R U
C22C C 0.1276(2) 0.5102(2) 0.42552(13) 0.0438(9) Uani 1 1 d . .
H21C H 0.122392 0.507978 0.457380 0.053 Uiso 1 1 calc R U
C23C C 0.1650(3) 0.4685(2) 0.40720(14) 0.0493(9) Uani 1 1 d . .
H22C H 0.174964 0.475218 0.375648 0.059 Uiso 1 1 calc R U
C24C C 0.1938(3) 0.4110(3) 0.43134(16) 0.0624(12) Uani 1 1 d . .
H23C H 0.191481 0.420719 0.464365 0.075 Uiso 1 1 calc R U
C25C C 0.1297(3) 0.3123(3) 0.42198(16) 0.0654(12) Uani 1 1 d . .
H24C H 0.155902 0.278878 0.436278 0.078 Uiso 1 1 calc R U
C26C C 0.0412(4) 0.2811(4) 0.4442(2) 0.115(2) Uani 1 1 d . .
H25G H 0.013922 0.313652 0.431732 0.172 Uiso 1 1 calc R U
H25H H 0.049526 0.291540 0.476677 0.172 Uiso 1 1 calc R U
H25I H 0.002790 0.217799 0.438532 0.172 Uiso 1 1 calc R U
C21C C -0.0086(2) 0.5107(2) 0.40473(14) 0.0464(9) Uani 1 1 d . .
H26G H -0.031556 0.448041 0.398057 0.070 Uiso 1 1 calc R U
H26H H -0.033251 0.535186 0.383250 0.070 Uiso 1 1 calc R U
H26I H -0.025631 0.516827 0.435361 0.070 Uiso 1 1 calc R U
C28C C 0.2887(4) 0.4382(4) 0.4198(2) 0.104(2) Uani 1 1 d . .
H27G H 0.294032 0.433104 0.387267 0.155 Uiso 1 1 calc R U
H27H H 0.305456 0.399563 0.435573 0.155 Uiso 1 1 calc R U
H27I H 0.327742 0.499515 0.429165 0.155 Uiso 1 1 calc R U
C27C C 0.1201(3) 0.2901(3) 0.37238(16) 0.0706(13) Uani 1 1 d . .
H28G H 0.093166 0.320551 0.357124 0.106 Uiso 1 1 calc R U
H28H H 0.082388 0.226172 0.368474 0.106 Uiso 1 1 calc R U
H28I H 0.178403 0.309183 0.359381 0.106 Uiso 1 1 calc R U
C5D C 0.68784(18) 0.53687(17) 0.41485(9) 0.0205(6) Uani 1 1 d . .
C4D C 0.69973(19) 0.62196(18) 0.39525(10) 0.0270(7) Uani 1 1 d . .
H2DA H 0.759524 0.674707 0.396280 0.032 Uiso 1 1 calc R U
H2DB H 0.664486 0.617909 0.368343 0.032 Uiso 1 1 calc R U
C3D C 0.65146(19) 0.58740(18) 0.43909(10) 0.0253(6) Uani 1 1 d . .
H3D H 0.679724 0.618861 0.467745 0.030 Uiso 1 1 calc R U
C2D C 0.5520(2) 0.53588(19) 0.43553(10) 0.0288(7) Uani 1 1 d . .
H4DA H 0.528325 0.575523 0.428638 0.035 Uiso 1 1 calc R U
H4DB H 0.525142 0.503982 0.463901 0.035 Uiso 1 1 calc R U
C1D C 0.53346(18) 0.47073(18) 0.39671(10) 0.0244(6) Uani 1 1 d . .
H5DA H 0.529837 0.496891 0.367803 0.029 Uiso 1 1 calc R U
H5DB H 0.476801 0.415460 0.401749 0.029 Uiso 1 1 calc R U
C10D C 0.61103(17) 0.45139(17) 0.39563(8) 0.0181(6) Uani 1 1 d . .
C9D C 0.59398(17) 0.37193(17) 0.42670(8) 0.0170(5) Uani 1 1 d . .
C8D C 0.67877(17) 0.37024(17) 0.43492(8) 0.0178(6) Uani 1 1 d . .
C7D C 0.74979(17) 0.45376(17) 0.45595(9) 0.0196(6) Uani 1 1 d . .
H9DA H 0.804286 0.450075 0.458708 0.024 Uiso 1 1 calc R U
H9DB H 0.731097 0.459320 0.486649 0.024 Uiso 1 1 calc R U
C6D C 0.77006(18) 0.53564(17) 0.42899(9) 0.0217(6) Uani 1 1 d . .
H10D H 0.803762 0.537619 0.401398 0.026 Uiso 1 1 calc R U
C11D C 0.51812(17) 0.28140(17) 0.40927(9) 0.0191(6) Uani 1 1 d . .
H11D H 0.518356 0.282779 0.375622 0.023 Uiso 1 1 calc R U
C12D C 0.52686(17) 0.20309(17) 0.42440(9) 0.0197(6) Uani 1 1 d . .
H12G H 0.477804 0.148263 0.411466 0.024 Uiso 1 1 calc R U
H12H H 0.521926 0.198205 0.457594 0.024 Uiso 1 1 calc R U
C13D C 0.61508(17) 0.21185(17) 0.40989(9) 0.0194(6) Uani 1 1 d . .
C17D C 0.63665(18) 0.14411(18) 0.43256(9) 0.0230(6) Uani 1 1 d . .
H14D H 0.614611 0.135305 0.464257 0.028 Uiso 1 1 calc R U
C16D C 0.73798(19) 0.19405(19) 0.43429(11) 0.0292(7) Uani 1 1 d . .
H15G H 0.758959 0.171314 0.459064 0.035 Uiso 1 1 calc R U
H15H H 0.762621 0.187138 0.405582 0.035 Uiso 1 1 calc R U
C15D C 0.76611(19) 0.29070(19) 0.44227(10) 0.0268(6) Uani 1 1 d . .
H16G H 0.780306 0.306295 0.474412 0.032 Uiso 1 1 calc R U
H16H H 0.818686 0.329765 0.423952 0.032 Uiso 1 1 calc R U
C14D C 0.68774(17) 0.29968(18) 0.42821(8) 0.0195(6) Uani 1 1 d . .
C19D C 0.63333(19) 0.43659(18) 0.34772(9) 0.0246(6) Uani 1 1 d . .
H18J H 0.653864 0.490817 0.330127 0.037 Uiso 1 1 calc R U
H18K H 0.580493 0.388506 0.333564 0.037 Uiso 1 1 calc R U
H18L H 0.679898 0.420995 0.348806 0.037 Uiso 1 1 calc R U
C18D C 0.62265(18) 0.20983(18) 0.35841(9) 0.0243(6) Uani 1 1 d . .
H19J H 0.572824 0.155287 0.346615 0.037 Uiso 1 1 calc R U
H19K H 0.678138 0.212067 0.350473 0.037 Uiso 1 1 calc R U
H19L H 0.621811 0.260858 0.345320 0.037 Uiso 1 1 calc R U
C20D C 0.59904(19) 0.05254(18) 0.41097(11) 0.0290(7) Uani 1 1 d . .
H20D H 0.620881 0.060558 0.379252 0.035 Uiso 1 1 calc R U
C22D C 0.6308(2) -0.0020(2) 0.43581(12) 0.0336(7) Uani 1 1 d . .
H21D H 0.620210 -0.009415 0.467300 0.040 Uiso 1 1 calc R U
C23D C 0.6716(3) -0.0396(2) 0.41749(14) 0.0497(10) Uani 1 1 d . .
H22D H 0.687898 -0.026487 0.386747 0.060 Uiso 1 1 calc R U
C24D C 0.6953(3) -0.1018(3) 0.44051(17) 0.0693(14) Uani 1 1 d . .
H23D H 0.686042 -0.098449 0.473495 0.083 Uiso 1 1 calc R U
C25D C 0.6313(5) -0.2001(4) 0.4257(2) 0.101(2) Uani 1 1 d . .
H24D H 0.653648 -0.236666 0.440373 0.121 Uiso 1 1 calc R U
C26D C 0.5406(5) -0.2319(4) 0.4440(3) 0.132(3) Uani 1 1 d . .
H25J H 0.516903 -0.196034 0.431630 0.199 Uiso 1 1 calc R U
H25K H 0.543390 -0.226696 0.476921 0.199 Uiso 1 1 calc R U
H25L H 0.501959 -0.293868 0.435595 0.199 Uiso 1 1 calc R U
C21D C 0.4979(2) -0.0002(2) 0.41010(14) 0.0435(9) Uani 1 1 d . .
H26J H 0.478159 -0.059386 0.398060 0.065 Uiso 1 1 calc R U
H26K H 0.475780 0.030132 0.390946 0.065 Uiso 1 1 calc R U
H26L H 0.475138 -0.005106 0.440731 0.065 Uiso 1 1 calc R U
C28D C 0.7933(4) -0.0706(5) 0.4339(3) 0.147(4) Uani 1 1 d . .
H27J H 0.804835 -0.074768 0.402017 0.221 Uiso 1 1 calc R U
H27K H 0.809118 -0.107945 0.451658 0.221 Uiso 1 1 calc R U
H27L H 0.828658 -0.009185 0.443923 0.221 Uiso 1 1 calc R U
C27D C 0.6346(8) -0.2123(6) 0.3759(3) 0.200(5) Uani 1 1 d . .
H28J H 0.604011 -0.186034 0.360188 0.299 Uiso 1 1 calc R U
H28K H 0.605646 -0.275531 0.368907 0.299 Uiso 1 1 calc R U
H28L H 0.696300 -0.183411 0.365959 0.299 Uiso 1 1 calc R U
O2C O 0.05589(12) 0.88930(12) 0.46344(6) 0.0221(4) Uani 1 1 d . .
H002 H 0.076605 0.871954 0.483986 0.033 Uiso 1 1 calc R U
O2B O 0.38291(12) 0.06802(12) 0.53421(6) 0.0218(4) Uani 1 1 d . .
H003 H 0.359582 0.083462 0.514124 0.033 Uiso 1 1 calc R U
O1B O 0.60470(12) 0.32279(13) 0.54369(6) 0.0255(4) Uani 1 1 d . .
H004 H 0.651144 0.354072 0.558406 0.038 Uiso 1 1 calc R U
O2D O 0.56433(12) 0.38760(12) 0.46932(6) 0.0203(4) Uani 1 1 d . .
H005 H 0.578368 0.364390 0.490099 0.030 Uiso 1 1 calc R U
O1D O 0.82565(13) 0.60987(12) 0.45681(6) 0.0271(5) Uani 1 1 d . .
H008 H 0.851650 0.655463 0.440811 0.041 Uiso 1 1 calc R U
O3D O 0.43476(12) 0.26905(12) 0.42482(7) 0.0234(4) Uani 1 1 d . .
H009 H 0.442742 0.299186 0.448189 0.035 Uiso 1 1 calc R U
O1C O 0.31364(13) 1.11084(12) 0.46133(6) 0.0273(5) Uani 1 1 d . .
H00A H 0.348172 1.157433 0.447479 0.041 Uiso 1 1 calc R U
O1A O 1.10243(12) 0.83072(13) 0.53754(6) 0.0281(5) Uani 1 1 d . .
H1A H 1.148640 0.861560 0.552506 0.042 Uiso 1 1 calc R U
O2A O 0.88254(12) 0.56778(12) 0.53241(6) 0.0207(4) Uani 1 1 d . .
H2A H 0.863254 0.585147 0.511201 0.031 Uiso 1 1 calc R U
O3A O 0.76694(12) 0.44078(11) 0.57946(6) 0.0224(4) Uani 1 1 d . .
H3AA H 0.797388 0.447600 0.556357 0.034 Uiso 1 1 calc R U
O3C O -0.07174(12) 0.77361(13) 0.41654(7) 0.0296(5) Uani 1 1 d . .
H00B H -0.064610 0.803063 0.440074 0.044 Uiso 1 1 calc R U
O3B O 0.26417(13) -0.06355(12) 0.57745(7) 0.0304(5) Uani 1 1 d . .
H00C H 0.298095 -0.053915 0.555503 0.046 Uiso 1 1 calc R U

loop_
_atom_site_aniso_label
_atom_site_aniso_U_11
_atom_site_aniso_U_22
_atom_site_aniso_U_33
_atom_site_aniso_U_23
_atom_site_aniso_U_13
_atom_site_aniso_U_12
C5A 0.0159(14) 0.0200(14) 0.0193(13) 0.0016(11) -0.0031(11) 0.0039(12)
C4A 0.0151(14) 0.0248(16) 0.0361(16) 0.0078(13) -0.0025(12) 0.0026(12)
C3A 0.0188(14) 0.0280(16) 0.0298(15) 0.0041(12) 0.0026(12) 0.0093(13)
C2A 0.0208(15) 0.0272(16) 0.0401(17) 0.0004(13) -0.0015(13) 0.0127(13)
C1A 0.0168(14) 0.0209(15) 0.0331(16) 0.0048(12) -0.0049(12) 0.0056(12)
C10A 0.0151(13) 0.0162(14) 0.0205(13) 0.0017(11) -0.0023(11) 0.0034(11)
C9A 0.0162(13) 0.0178(13) 0.0154(13) 0.0003(10) -0.0010(10) 0.0065(11)
C8A 0.0141(13) 0.0157(14) 0.0178(13) 0.0010(10) -0.0018(10) 0.0017(11)
C7A 0.0188(14) 0.0146(13) 0.0250(14) 0.0046(11) 0.0001(11) 0.0052(11)
C6A 0.0153(14) 0.0157(13) 0.0230(14) 0.0030(11) 0.0010(11) 0.0002(11)
C11A 0.0179(14) 0.0124(13) 0.0225(14) -0.0006(11) -0.0032(11) 0.0043(11)
C12A 0.0155(13) 0.0151(13) 0.0230(14) 0.0007(11) -0.0008(11) 0.0040(11)
C13A 0.0149(13) 0.0159(13) 0.0235(14) 0.0003(11) -0.0009(11) 0.0042(11)
C17A 0.0215(15) 0.0213(15) 0.0289(15) -0.0020(12) -0.0031(12) 0.0101(12)
C16A 0.0262(16) 0.0227(16) 0.0430(18) 0.0026(13) -0.0046(14) 0.0118(13)
C15A 0.0250(16) 0.0204(15) 0.0378(17) 0.0058(13) -0.0011(13) 0.0089(13)
C14A 0.0201(14) 0.0148(13) 0.0205(13) -0.0003(11) -0.0042(11) 0.0045(12)
C19A 0.0207(14) 0.0255(15) 0.0211(13) 0.0024(12) -0.0037(11) 0.0055(12)
C18A 0.0236(15) 0.0211(15) 0.0277(15) 0.0006(12) 0.0023(12) 0.0090(12)
C20A 0.0183(15) 0.0263(16) 0.0443(18) -0.0015(14) -0.0012(13) 0.0097(13)
C22A 0.0231(16) 0.0311(18) 0.062(2) -0.0029(16) -0.0086(15) 0.0120(15)
C23A 0.050(2) 0.060(3) 0.096(3) -0.035(2) -0.038(2) 0.040(2)
C24A 0.076(3) 0.081(3) 0.127(4) -0.042(3) -0.044(3) 0.064(3)
C25A 0.064(3) 0.155(6) 0.125(5) -0.039(4) -0.030(3) 0.086(4)
C26A 0.051(3) 0.121(6) 0.254(10) -0.061(6) -0.034(5) 0.036(4)
C21A 0.0189(16) 0.0309(18) 0.081(3) 0.0059(18) 0.0028(17) 0.0085(14)
C28A 0.179(8) 0.110(5) 0.291(11) -0.075(6) -0.121(8) 0.124(6)
C27A 0.128(7) 0.307(13) 0.151(7) -0.013(8) -0.003(5) 0.164(8)
C5B 0.0175(14) 0.0229(15) 0.0210(14) -0.0004(12) -0.0040(11) 0.0060(12)
C4B 0.0199(15) 0.0242(16) 0.0380(17) 0.0024(13) -0.0105(13) 0.0035(13)
C3B 0.0204(15) 0.0328(17) 0.0371(17) -0.0030(14) -0.0060(13) 0.0129(14)
C2B 0.0270(17) 0.0291(17) 0.053(2) -0.0073(15) -0.0100(15) 0.0156(14)
C1B 0.0246(16) 0.0208(15) 0.0446(18) 0.0021(13) -0.0106(14) 0.0079(13)
C10B 0.0201(14) 0.0175(14) 0.0258(14) 0.0024(11) -0.0042(12) 0.0031(12)
C9B 0.0204(14) 0.0181(14) 0.0183(13) -0.0026(11) -0.0014(11) 0.0061(12)
C8B 0.0159(14) 0.0152(14) 0.0214(14) -0.0007(11) -0.0013(11) 0.0017(11)
C7B 0.0185(14) 0.0176(14) 0.0269(15) 0.0027(11) 0.0011(11) 0.0060(12)
C6B 0.0165(14) 0.0171(14) 0.0184(13) -0.0002(11) -0.0005(11) 0.0008(11)
C11B 0.0205(15) 0.0155(14) 0.0297(15) -0.0003(12) 0.0007(12) 0.0018(12)
C12B 0.0179(14) 0.0180(14) 0.0372(17) -0.0006(12) 0.0056(12) 0.0030(12)
C13B 0.0214(15) 0.0218(15) 0.0368(17) -0.0028(13) 0.0081(13) 0.0053(13)
C17B 0.0232(16) 0.0256(16) 0.0441(18) 0.0002(14) 0.0126(14) 0.0100(13)
C16B 0.0299(19) 0.0272(18) 0.088(3) 0.0019(18) 0.0145(19) 0.0127(16)
C15B 0.0294(19) 0.0225(17) 0.099(3) 0.0032(19) 0.0168(19) 0.0108(15)
C14B 0.0213(15) 0.0169(15) 0.0367(16) -0.0038(12) 0.0032(13) 0.0040(12)
C19B 0.0294(17) 0.0284(16) 0.0225(15) 0.0034(12) -0.0039(13) 0.0028(14)
C18B 0.0319(18) 0.041(2) 0.0446(19) -0.0084(16) 0.0106(15) 0.0108(16)
C20B 0.0216(16) 0.0352(18) 0.0413(18) -0.0043(14) 0.0082(14) 0.0104(14)
C22B 0.0261(17) 0.0376(19) 0.0445(19) -0.0025(15) 0.0088(14) 0.0133(15)
C23B 0.0359(19) 0.048(2) 0.051(2) -0.0059(17) 0.0060(16) 0.0229(17)
C24B 0.055(2) 0.063(3) 0.058(2) 0.004(2) 0.012(2) 0.041(2)
C25B 0.046(2) 0.080(3) 0.064(3) 0.004(2) -0.001(2) 0.045(2)
C26B 0.045(3) 0.098(4) 0.136(5) -0.039(4) -0.022(3) 0.030(3)
C21B 0.0226(17) 0.0339(19) 0.066(2) 0.0022(17) 0.0092(16) 0.0066(15)
C28B 0.090(4) 0.066(3) 0.112(4) 0.014(3) 0.031(3) 0.052(3)
C27B 0.052(3) 0.079(3) 0.079(3) 0.022(2) 0.018(2) 0.041(2)
C5C 0.0201(15) 0.0180(14) 0.0258(15) 0.0061(11) 0.0020(12) 0.0043(12)
C4C 0.0257(16) 0.0222(16) 0.0407(18) 0.0113(13) -0.0019(14) 0.0037(13)
C3C 0.0313(17) 0.0210(15) 0.0361(17) 0.0050(13) 0.0040(14) 0.0110(14)
C2C 0.0290(17) 0.0272(17) 0.053(2) 0.0115(15) 0.0077(15) 0.0157(14)
C1C 0.0199(15) 0.0299(17) 0.0387(18) 0.0153(14) 0.0020(13) 0.0085(13)
C10C 0.0170(14) 0.0235(15) 0.0231(14) 0.0034(12) 0.0003(11) 0.0047(12)
C9C 0.0179(14) 0.0197(14) 0.0210(13) 0.0006(11) 0.0017(11) 0.0056(12)
C8C 0.0157(14) 0.0171(14) 0.0260(14) 0.0005(11) 0.0008(11) 0.0037(12)
C7C 0.0151(14) 0.0197(14) 0.0297(15) -0.0006(12) -0.0025(11) 0.0048(12)
C6C 0.0187(14) 0.0172(14) 0.0213(14) -0.0008(11) 0.0000(11) 0.0009(12)
C11C 0.0160(14) 0.0244(15) 0.0285(15) -0.0021(12) 0.0004(12) 0.0025(12)
C12C 0.0149(14) 0.0191(15) 0.0377(17) -0.0067(13) -0.0002(12) 0.0013(12)
C13C 0.0215(15) 0.0237(16) 0.0409(18) -0.0100(14) 0.0033(13) 0.0064(13)
C14C 0.0160(15) 0.0234(16) 0.0469(18) -0.0040(14) 0.0041(13) 0.0044(13)
C15C 0.0219(18) 0.0289(19) 0.123(4) -0.019(2) -0.007(2) 0.0126(15)
C16C 0.0279(19) 0.032(2) 0.107(3) -0.019(2) -0.003(2) 0.0155(16)
C17C 0.0245(16) 0.0253(17) 0.055(2) -0.0144(15) -0.0001(15) 0.0105(14)
C19C 0.0262(16) 0.0328(17) 0.0238(15) 0.0051(13) -0.0009(12) 0.0021(14)
C18C 0.0356(19) 0.0340(19) 0.051(2) -0.0111(16) 0.0105(16) 0.0098(15)
C20C 0.0342(18) 0.0263(17) 0.047(2) -0.0099(15) 0.0067(15) 0.0115(15)
C22C 0.042(2) 0.0287(18) 0.058(2) -0.0136(17) -0.0032(17) 0.0153(16)
C23C 0.055(2) 0.038(2) 0.059(2) -0.0062(18) 0.0070(19) 0.0265(19)
C24C 0.072(3) 0.058(3) 0.073(3) -0.015(2) -0.007(2) 0.045(2)
C25C 0.091(3) 0.054(3) 0.074(3) 0.000(2) -0.004(3) 0.054(3)
C26C 0.124(5) 0.058(3) 0.163(6) 0.031(4) 0.062(5) 0.045(4)
C21C 0.037(2) 0.0240(17) 0.068(2) -0.0138(17) 0.0019(18) 0.0071(16)
C28C 0.076(4) 0.104(5) 0.152(6) -0.040(4) -0.028(4) 0.061(4)
C27C 0.085(3) 0.054(3) 0.082(3) -0.020(2) -0.024(3) 0.042(3)
C5D 0.0213(14) 0.0158(13) 0.0193(13) 0.0008(11) -0.0013(11) 0.0053(12)
C4D 0.0250(15) 0.0161(14) 0.0304(16) 0.0028(12) -0.0067(13) 0.0031(12)
C3D 0.0285(16) 0.0184(14) 0.0279(15) -0.0019(12) -0.0048(12) 0.0108(13)
C2D 0.0277(16) 0.0224(15) 0.0374(17) 0.0015(13) -0.0010(13) 0.0135(13)
C1D 0.0190(14) 0.0183(14) 0.0343(16) 0.0036(12) -0.0043(12) 0.0081(12)
C10D 0.0148(13) 0.0143(13) 0.0203(13) -0.0001(11) -0.0031(11) 0.0037(11)
C9D 0.0162(13) 0.0155(13) 0.0158(13) -0.0007(10) -0.0002(10) 0.0054(11)
C8D 0.0167(14) 0.0161(13) 0.0150(12) 0.0020(10) 0.0003(10) 0.0040(11)
C7D 0.0160(13) 0.0175(14) 0.0213(14) -0.0004(11) -0.0039(11) 0.0054(11)
C6D 0.0169(14) 0.0165(14) 0.0229(14) -0.0007(11) -0.0023(11) 0.0016(11)
C11D 0.0127(13) 0.0169(14) 0.0235(14) 0.0007(11) 0.0006(11) 0.0043(11)
C12D 0.0147(13) 0.0147(13) 0.0241(14) -0.0007(11) -0.0016(11) 0.0031(11)
C13D 0.0177(14) 0.0150(13) 0.0225(14) -0.0006(11) -0.0003(11) 0.0060(11)
C17D 0.0212(15) 0.0214(15) 0.0262(15) 0.0024(11) 0.0009(12) 0.0105(12)
C16D 0.0243(16) 0.0263(16) 0.0381(17) 0.0024(13) -0.0034(13) 0.0135(13)
C15D 0.0208(15) 0.0234(15) 0.0339(16) -0.0018(13) -0.0035(12) 0.0093(13)
C14D 0.0158(14) 0.0199(14) 0.0179(13) 0.0022(11) 0.0000(11) 0.0052(12)
C19D 0.0278(16) 0.0186(14) 0.0206(14) 0.0009(11) -0.0039(11) 0.0065(12)
C18D 0.0242(15) 0.0223(15) 0.0247(14) -0.0018(12) -0.0012(12) 0.0102(13)
C20D 0.0280(16) 0.0189(15) 0.0410(17) 0.0006(13) -0.0006(14) 0.0124(13)
C22D 0.0311(17) 0.0224(16) 0.0463(19) 0.0026(14) -0.0013(14) 0.0126(14)
C23D 0.053(2) 0.045(2) 0.067(2) 0.0224(19) 0.020(2) 0.037(2)
C24D 0.080(3) 0.077(3) 0.087(3) 0.035(3) 0.028(3) 0.066(3)
C25D 0.180(7) 0.071(4) 0.102(4) 0.015(3) 0.013(4) 0.101(5)
C26D 0.117(6) 0.047(3) 0.226(9) 0.021(4) 0.006(6) 0.035(4)
C21D 0.0308(18) 0.0179(16) 0.077(3) -0.0064(16) -0.0119(17) 0.0084(14)
C28D 0.114(5) 0.190(8) 0.210(8) 0.114(6) 0.069(5) 0.130(6)
C27D 0.441(18) 0.174(8) 0.110(6) -0.023(5) -0.032(8) 0.249(11)
O2C 0.0220(10) 0.0224(10) 0.0205(10) 0.0049(8) 0.0043(8) 0.0100(8)
O2B 0.0205(10) 0.0219(10) 0.0213(9) -0.0043(8) -0.0039(8) 0.0093(8)
O1B 0.0136(9) 0.0236(11) 0.0250(10) 0.0040(8) -0.0022(8) -0.0014(8)
O2D 0.0219(10) 0.0197(10) 0.0182(9) 0.0019(8) 0.0010(8) 0.0096(8)
O1D 0.0244(11) 0.0130(9) 0.0292(10) 0.0007(8) -0.0101(9) -0.0017(8)
O3D 0.0138(9) 0.0183(10) 0.0353(11) 0.0002(8) -0.0005(8) 0.0058(8)
O1C 0.0248(11) 0.0145(10) 0.0285(10) 0.0011(8) -0.0034(8) -0.0007(8)
O1A 0.0155(10) 0.0235(11) 0.0313(11) 0.0089(9) -0.0010(8) -0.0008(8)
O2A 0.0199(10) 0.0215(10) 0.0175(9) -0.0004(8) -0.0029(8) 0.0079(8)
O3A 0.0171(10) 0.0145(9) 0.0317(11) 0.0013(8) 0.0002(8) 0.0049(8)
O3C 0.0162(10) 0.0214(11) 0.0451(13) 0.0008(9) 0.0004(9) 0.0049(9)
O3B 0.0225(11) 0.0154(10) 0.0475(13) -0.0010(9) -0.0006(9) 0.0050(9)

loop_
_atom_type_symbol
_atom_type_description
_atom_type_scat_dispersion_real
_atom_type_scat_dispersion_imag
_atom_type_scat_source
C C 0.0033 0.0016 'International Tables Vol C Tables 4.2.6.8 and 6.1.1.4'
H H 0.0000 0.0000 'International Tables Vol C Tables 4.2.6.8 and 6.1.1.4'
O O 0.0106 0.0060 'International Tables Vol C Tables 4.2.6.8 and 6.1.1.4'

loop_
_geom_angle_atom_site_label_1
_geom_angle_atom_site_label_2
_geom_angle_atom_site_label_3
_geom_angle
C3A C5A C6A 124.2(2)
C3A C5A C4A 59.78(19)
C6A C5A C4A 117.0(2)
C3A C5A C10A 109.0(2)
C6A C5A C10A 117.9(2)
C4A C5A C10A 116.1(2)
C3A C4A C5A 59.72(18)
C3A C4A H2AA 117.8
C5A C4A H2AA 117.8
C3A C4A H2AB 117.8
C5A C4A H2AB 117.8
H2AA C4A H2AB 114.9
C5A C3A C4A 60.50(19)
C5A C3A C2A 108.3(2)
C4A C3A C2A 115.0(2)
C5A C3A H3A 119.6
C4A C3A H3A 119.6
C2A C3A H3A 119.6
C3A C2A C1A 104.5(2)
C3A C2A H4AA 110.9
C1A C2A H4AA 110.9
C3A C2A H4AB 110.9
C1A C2A H4AB 110.9
H4AA C2A H4AB 108.9
C2A C1A C10A 107.2(2)
C2A C1A H5AA 110.3
C10A C1A H5AA 110.3
C2A C1A H5AB 110.3
C10A C1A H5AB 110.3
H5AA C1A H5AB 108.5
C19A C10A C5A 109.9(2)
C19A C10A C1A 112.1(2)
C5A C10A C1A 102.5(2)
C19A C10A C9A 110.5(2)
C5A C10A C9A 109.0(2)
C1A C10A C9A 112.5(2)
O2A C9A C8A 108.4(2)
O2A C9A C11A 105.9(2)
C8A C9A C11A 112.1(2)
O2A C9A C10A 105.3(2)
C8A C9A C10A 111.1(2)
C11A C9A C10A 113.5(2)
C14A C8A C7A 122.5(2)
C14A C8A C9A 124.1(2)
C7A C8A C9A 113.2(2)
C8A C7A C6A 112.2(2)
C8A C7A H9AA 109.2
C6A C7A H9AA 109.2
C8A C7A H9AB 109.2
C6A C7A H9AB 109.2
H9AA C7A H9AB 107.9
O1A C6A C5A 111.7(2)
O1A C6A C7A 105.7(2)
C5A C6A C7A 112.7(2)
O1A C6A H10A 108.8
C5A C6A H10A 108.8
C7A C6A H10A 108.8
O3A C11A C12A 108.7(2)
O3A C11A C9A 109.6(2)
C12A C11A C9A 113.3(2)
O3A C11A H11A 108.3
C12A C11A H11A 108.3
C9A C11A H11A 108.3
C11A C12A C13A 112.3(2)
C11A C12A H12A 109.1
C13A C12A H12A 109.1
C11A C12A H12B 109.1
C13A C12A H12B 109.1
H12A C12A H12B 107.9
C14A C13A C12A 106.7(2)
C14A C13A C18A 110.5(2)
C12A C13A C18A 111.3(2)
C14A C13A C17A 102.3(2)
C12A C13A C17A 114.8(2)
C18A C13A C17A 110.8(2)
C16A C17A C20A 112.0(2)
C16A C17A C13A 103.6(2)
C20A C17A C13A 118.6(2)
C16A C17A H14A 107.4
C20A C17A H14A 107.4
C13A C17A H14A 107.4
C15A C16A C17A 105.7(2)
C15A C16A H15A 110.6
C17A C16A H15A 110.6
C15A C16A H15B 110.6
C17A C16A H15B 110.6
H15A C16A H15B 108.7
C16A C15A C14A 105.3(2)
C16A C15A H16A 110.7
C14A C15A H16A 110.7
C16A C15A H16B 110.7
C14A C15A H16B 110.7
H16A C15A H16B 108.8
C8A C14A C15A 125.7(2)
C8A C14A C13A 124.5(2)
C15A C14A C13A 109.4(2)
C10A C19A H18A 109.5
C10A C19A H18B 109.5
H18A C19A H18B 109.5
C10A C19A H18C 109.5
H18A C19A H18C 109.5
H18B C19A H18C 109.5
C13A C18A H19A 109.5
C13A C18A H19B 109.5
H19A C18A H19B 109.5
C13A C18A H19C 109.5
H19A C18A H19C 109.5
H19B C18A H19C 109.5
C22A C20A C21A 108.3(3)
C22A C20A C17A 111.0(3)
C21A C20A C17A 113.4(3)
C22A C20A H20A 108.0
C21A C20A H20A 108.0
C17A C20A H20A 108.0
C23A C22A C20A 126.2(4)
C23A C22A H21A 116.9
C20A C22A H21A 116.9
C22A C23A C24A 127.5(4)
C22A C23A H22A 116.3
C24A C23A H22A 116.3
C23A C24A C28A 110.4(4)
C23A C24A C25A 112.3(5)
C28A C24A C25A 112.4(5)
C23A C24A H23A 107.1
C28A C24A H23A 107.1
C25A C24A H23A 107.1
C26A C25A C27A 111.9(8)
C26A C25A C24A 110.8(5)
C27A C25A C24A 112.5(6)
C26A C25A H24A 107.1
C27A C25A H24A 107.1
C24A C25A H24A 107.1
C25A C26A H25A 109.5
C25A C26A H25B 109.5
H25A C26A H25B 109.5
C25A C26A H25C 109.5
H25A C26A H25C 109.5
H25B C26A H25C 109.5
C20A C21A H26A 109.5
C20A C21A H26B 109.5
H26A C21A H26B 109.5
C20A C21A H26C 109.5
H26A C21A H26C 109.5
H26B C21A H26C 109.5
C24A C28A H27A 109.5
C24A C28A H27B 109.5
H27A C28A H27B 109.5
C24A C28A H27C 109.5
H27A C28A H27C 109.5
H27B C28A H27C 109.5
C25A C27A H28A 109.5
C25A C27A H28B 109.5
H28A C27A H28B 109.5
C25A C27A H28C 109.5
H28A C27A H28C 109.5
H28B C27A H28C 109.5
C3B C5B C4B 59.9(2)
C3B C5B C6B 123.9(2)
C4B C5B C6B 116.7(2)
C3B C5B C10B 108.6(2)
C4B C5B C10B 116.2(2)
C6B C5B C10B 118.5(2)
C3B C4B C5B 59.93(18)
C3B C4B H2BA 117.8
C5B C4B H2BA 117.8
C3B C4B H2BB 117.8
C5B C4B H2BB 117.8
H2BA C4B H2BB 114.9
C2B C3B C4B 115.7(3)
C2B C3B C5B 108.7(3)
C4B C3B C5B 60.17(19)
C2B C3B H3B 119.3
C4B C3B H3B 119.3
C5B C3B H3B 119.3
C3B C2B C1B 104.7(3)
C3B C2B H4BA 110.8
C1B C2B H4BA 110.8
C3B C2B H4BB 110.8
C1B C2B H4BB 110.8
H4BA C2B H4BB 108.9
C2B C1B C10B 106.8(2)
C2B C1B H5BA 110.4
C10B C1B H5BA 110.4
C2B C1B H5BB 110.4
C10B C1B H5BB 110.4
H5BA C1B H5BB 108.6
C19B C10B C5B 110.6(2)
C19B C10B C1B 110.9(2)
C5B C10B C1B 102.8(2)
C19B C10B C9B 110.3(2)
C5B C10B C9B 109.2(2)
C1B C10B C9B 112.8(2)
O2B C9B C8B 108.7(2)
O2B C9B C11B 106.7(2)
C8B C9B C11B 112.3(2)
O2B C9B C10B 106.1(2)
C8B C9B C10B 109.7(2)
C11B C9B C10B 112.9(2)
C14B C8B C7B 123.3(3)
C14B C8B C9B 123.8(2)
C7B C8B C9B 112.8(2)
C8B C7B C6B 112.9(2)
C8B C7B H9BA 109.0
C6B C7B H9BA 109.0
C8B C7B H9BB 109.0
C6B C7B H9BB 109.0
H9BA C7B H9BB 107.8
O1B C6B C5B 111.3(2)
O1B C6B C7B 106.1(2)
C5B C6B C7B 112.9(2)
O1B C6B H10B 108.8
C5B C6B H10B 108.8
C7B C6B H10B 108.8
O3B C11B C12B 109.1(2)
O3B C11B C9B 109.4(2)
C12B C11B C9B 113.3(2)
O3B C11B H11B 108.3
C12B C11B H11B 108.3
C9B C11B H11B 108.3
C11B C12B C13B 112.9(2)
C11B C12B H12C 109.0
C13B C12B H12C 109.0
C11B C12B H12D 109.0
C13B C12B H12D 109.0
H12C C12B H12D 107.8
C14B C13B C12B 107.3(2)
C14B C13B C18B 111.1(3)
C12B C13B C18B 111.6(3)
C14B C13B C17B 100.7(2)
C12B C13B C17B 114.3(3)
C18B C13B C17B 111.3(3)
C16B C17B C20B 112.5(2)
C16B C17B C13B 104.0(3)
C20B C17B C13B 118.8(3)
C16B C17B H14B 107.0
C20B C17B H14B 107.0
C13B C17B H14B 107.0
C15B C16B C17B 105.0(3)
C15B C16B H15C 110.7
C17B C16B H15C 110.7
C15B C16B H15D 110.7
C17B C16B H15D 110.7
H15C C16B H15D 108.8
C14B C15B C16B 105.3(3)
C14B C15B H16C 110.7
C16B C15B H16C 110.7
C14B C15B H16D 110.7
C16B C15B H16D 110.7
H16C C15B H16D 108.8
C8B C14B C15B 125.9(3)
C8B C14B C13B 124.5(3)
C15B C14B C13B 109.1(3)
C10B C19B H18D 109.5
C10B C19B H18E 109.5
H18D C19B H18E 109.5
C10B C19B H18F 109.5
H18D C19B H18F 109.5
H18E C19B H18F 109.5
C13B C18B H19D 109.5
C13B C18B H19E 109.5
H19D C18B H19E 109.5
C13B C18B H19F 109.5
H19D C18B H19F 109.5
H19E C18B H19F 109.5
C22B C20B C21B 108.2(3)
C22B C20B C17B 111.3(3)
C21B C20B C17B 112.7(3)
C22B C20B H20B 108.2
C21B C20B H20B 108.2
C17B C20B H20B 108.2
C23B C22B C20B 126.4(3)
C23B C22B H21B 116.8
C20B C22B H21B 116.8
C22B C23B C24B 127.1(4)
C22B C23B H22B 116.5
C24B C23B H22B 116.5
C23B C24B C28B 111.4(4)
C23B C24B C25B 112.0(3)
C28B C24B C25B 111.4(3)
C23B C24B H23B 107.2
C28B C24B H23B 107.2
C25B C24B H23B 107.2
C26B C25B C27B 111.1(4)
C26B C25B C24B 110.4(4)
C27B C25B C24B 113.1(4)
C26B C25B H24B 107.3
C27B C25B H24B 107.3
C24B C25B H24B 107.3
C25B C26B H25D 109.5
C25B C26B H25E 109.5
H25D C26B H25E 109.5
C25B C26B H25F 109.5
H25D C26B H25F 109.5
H25E C26B H25F 109.5
C20B C21B H26D 109.5
C20B C21B H26E 109.5
H26D C21B H26E 109.5
C20B C21B H26F 109.5
H26D C21B H26F 109.5
H26E C21B H26F 109.5
C24B C28B H27D 109.5
C24B C28B H27E 109.5
H27D C28B H27E 109.5
C24B C28B H27F 109.5
H27D C28B H27F 109.5
H27E C28B H27F 109.5
C25B C27B H28D 109.5
C25B C27B H28E 109.5
H28D C27B H28E 109.5
C25B C27B H28F 109.5
H28D C27B H28F 109.5
H28E C27B H28F 109.5
C3C C5C C6C 123.7(2)
C3C C5C C4C 59.8(2)
C6C C5C C4C 117.1(2)
C3C C5C C10C 108.7(2)
C6C C5C C10C 118.4(2)
C4C C5C C10C 116.1(2)
C3C C4C C5C 59.67(19)
C3C C4C H2CA 117.8
C5C C4C H2CA 117.8
C3C C4C H2CB 117.8
C5C C4C H2CB 117.8
H2CA C4C H2CB 114.9
C5C C3C C4C 60.5(2)
C5C C3C C2C 108.9(3)
C4C C3C C2C 115.3(3)
C5C C3C H3C 119.4
C4C C3C H3C 119.4
C2C C3C H3C 119.4
C3C C2C C1C 104.4(3)
C3C C2C H4CA 110.9
C1C C2C H4CA 110.9
C3C C2C H4CB 110.9
C1C C2C H4CB 110.9
H4CA C2C H4CB 108.9
C2C C1C C10C 107.0(2)
C2C C1C H5CA 110.3
C10C C1C H5CA 110.3
C2C C1C H5CB 110.3
C10C C1C H5CB 110.3
H5CA C1C H5CB 108.6
C19C C10C C5C 111.2(2)
C19C C10C C1C 110.6(2)
C5C C10C C1C 102.6(2)
C19C C10C C9C 110.5(2)
C5C C10C C9C 109.1(2)
C1C C10C C9C 112.5(2)
O2C C9C C8C 109.0(2)
O2C C9C C11C 106.6(2)
C8C C9C C11C 111.9(2)
O2C C9C C10C 106.0(2)
C8C C9C C10C 109.8(2)
C11C C9C C10C 113.2(2)
C14C C8C C7C 123.3(3)
C14C C8C C9C 123.9(2)
C7C C8C C9C 112.7(2)
C8C C7C C6C 112.9(2)
C8C C7C H9CA 109.0
C6C C7C H9CA 109.0
C8C C7C H9CB 109.0
C6C C7C H9CB 109.0
H9CA C7C H9CB 107.8
O1C C6C C5C 112.0(2)
O1C C6C C7C 106.4(2)
C5C C6C C7C 113.0(2)
O1C C6C H10C 108.4
C5C C6C H10C 108.4
C7C C6C H10C 108.4
O3C C11C C12C 108.4(2)
O3C C11C C9C 109.7(2)
C12C C11C C9C 113.4(2)
O3C C11C H11C 108.4
C12C C11C H11C 108.4
C9C C11C H11C 108.4
C11C C12C C13C 112.7(2)
C11C C12C H12E 109.0
C13C C12C H12E 109.0
C11C C12C H12F 109.0
C13C C12C H12F 109.0
H12E C12C H12F 107.8
C14C C13C C12C 107.2(2)
C14C C13C C18C 111.4(3)
C12C C13C C18C 111.7(3)
C14C C13C C17C 100.7(2)
C12C C13C C17C 113.8(3)
C18C C13C C17C 111.4(3)
C8C C14C C13C 124.8(3)
C8C C14C C15C 125.5(3)
C13C C14C C15C 109.2(3)
C14C C15C C16C 105.0(3)
C14C C15C H15E 110.8
C16C C15C H15E 110.8
C14C C15C H15F 110.8
C16C C15C H15F 110.8
H15E C15C H15F 108.8
C17C C16C C15C 105.1(3)
C17C C16C H16E 110.7
C15C C16C H16E 110.7
C17C C16C H16F 110.7
C15C C16C H16F 110.7
H16E C16C H16F 108.8
C16C C17C C20C 112.4(3)
C16C C17C C13C 103.5(3)
C20C C17C C13C 119.1(3)
C16C C17C H17C 107.1
C20C C17C H17C 107.1
C13C C17C H17C 107.1
C10C C19C H18G 109.5
C10C C19C H18H 109.5
H18G C19C H18H 109.5
C10C C19C H18I 109.5
H18G C19C H18I 109.5
H18H C19C H18I 109.5
C13C C18C H19G 109.5
C13C C18C H19H 109.5
H19G C18C H19H 109.5
C13C C18C H19I 109.5
H19G C18C H19I 109.5
H19H C18C H19I 109.5
C22C C20C C21C 108.7(3)
C22C C20C C17C 110.5(3)
C21C C20C C17C 112.7(3)
C22C C20C H20C 108.2
C21C C20C H20C 108.2
C17C C20C H20C 108.2
C23C C22C C20C 126.1(4)
C23C C22C H21C 117.0
C20C C22C H21C 117.0
C22C C23C C24C 126.5(4)
C22C C23C H22C 116.7
C24C C23C H22C 116.7
C23C C24C C28C 111.1(4)
C23C C24C C25C 111.2(4)
C28C C24C C25C 112.2(4)
C23C C24C H23C 107.4
C28C C24C H23C 107.4
C25C C24C H23C 107.4
C26C C25C C27C 111.7(5)
C26C C25C C24C 111.4(4)
C27C C25C C24C 112.9(4)
C26C C25C H24C 106.8
C27C C25C H24C 106.8
C24C C25C H24C 106.8
C25C C26C H25G 109.5
C25C C26C H25H 109.5
H25G C26C H25H 109.5
C25C C26C H25I 109.5
H25G C26C H25I 109.5
H25H C26C H25I 109.5
C20C C21C H26G 109.5
C20C C21C H26H 109.5
H26G C21C H26H 109.5
C20C C21C H26I 109.5
H26G C21C H26I 109.5
H26H C21C H26I 109.5
C24C C28C H27G 109.5
C24C C28C H27H 109.5
H27G C28C H27H 109.5
C24C C28C H27I 109.5
H27G C28C H27I 109.5
H27H C28C H27I 109.5
C25C C27C H28G 109.5
C25C C27C H28H 109.5
H28G C27C H28H 109.5
C25C C27C H28I 109.5
H28G C27C H28I 109.5
H28H C27C H28I 109.5
C3D C5D C6D 124.1(2)
C3D C5D C4D 59.83(19)
C6D C5D C4D 117.3(2)
C3D C5D C10D 109.2(2)
C6D C5D C10D 117.8(2)
C4D C5D C10D 115.9(2)
C3D C4D C5D 59.85(18)
C3D C4D H2DA 117.8
C5D C4D H2DA 117.8
C3D C4D H2DB 117.8
C5D C4D H2DB 117.8
H2DA C4D H2DB 114.9
C4D C3D C5D 60.32(18)
C4D C3D C2D 115.2(2)
C5D C3D C2D 108.4(2)
C4D C3D H3D 119.5
C5D C3D H3D 119.5
C2D C3D H3D 119.5
C3D C2D C1D 104.3(2)
C3D C2D H4DA 110.9
C1D C2D H4DA 110.9
C3D C2D H4DB 110.9
C1D C2D H4DB 110.9
H4DA C2D H4DB 108.9
C2D C1D C10D 107.1(2)
C2D C1D H5DA 110.3
C10D C1D H5DA 110.3
C2D C1D H5DB 110.3
C10D C1D H5DB 110.3
H5DA C1D H5DB 108.6
C19D C10D C5D 109.7(2)
C19D C10D C1D 112.3(2)
C5D C10D C1D 102.4(2)
C19D C10D C9D 110.4(2)
C5D C10D C9D 109.3(2)
C1D C10D C9D 112.4(2)
O2D C9D C8D 108.0(2)
O2D C9D C11D 106.2(2)
C8D C9D C11D 112.2(2)
O2D C9D C10D 106.0(2)
C8D C9D C10D 110.9(2)
C11D C9D C10D 113.1(2)
C14D C8D C7D 122.7(2)
C14D C8D C9D 124.2(2)
C7D C8D C9D 112.9(2)
C8D C7D C6D 112.8(2)
C8D C7D H9DA 109.0
C6D C7D H9DA 109.0
C8D C7D H9DB 109.0
C6D C7D H9DB 109.0
H9DA C7D H9DB 107.8
O1D C6D C5D 111.6(2)
O1D C6D C7D 106.4(2)
C5D C6D C7D 112.7(2)
O1D C6D H10D 108.7
C5D C6D H10D 108.7
C7D C6D H10D 108.7
O3D C11D C12D 108.7(2)
O3D C11D C9D 109.2(2)
C12D C11D C9D 113.5(2)
O3D C11D H11D 108.4
C12D C11D H11D 108.4
C9D C11D H11D 108.4
C11D C12D C13D 112.1(2)
C11D C12D H12G 109.2
C13D C12D H12G 109.2
C11D C12D H12H 109.2
C13D C12D H12H 109.2
H12G C12D H12H 107.9
C14D C13D C12D 106.9(2)
C14D C13D C18D 109.9(2)
C12D C13D C18D 111.8(2)
C14D C13D C17D 102.4(2)
C12D C13D C17D 114.5(2)
C18D C13D C17D 110.8(2)
C20D C17D C16D 112.2(2)
C20D C17D C13D 118.1(2)
C16D C17D C13D 103.3(2)
C20D C17D H14D 107.6
C16D C17D H14D 107.6
C13D C17D H14D 107.6
C15D C16D C17D 106.1(2)
C15D C16D H15G 110.5
C17D C16D H15G 110.5
C15D C16D H15H 110.5
C17D C16D H15H 110.5
H15G C16D H15H 108.7
C14D C15D C16D 105.4(2)
C14D C15D H16G 110.7
C16D C15D H16G 110.7
C14D C15D H16H 110.7
C16D C15D H16H 110.7
H16G C15D H16H 108.8
C8D C14D C15D 125.8(2)
C8D C14D C13D 124.2(2)
C15D C14D C13D 109.6(2)
C10D C19D H18J 109.5
C10D C19D H18K 109.5
H18J C19D H18K 109.5
C10D C19D H18L 109.5
H18J C19D H18L 109.5
H18K C19D H18L 109.5
C13D C18D H19J 109.5
C13D C18D H19K 109.5
H19J C18D H19K 109.5
C13D C18D H19L 109.5
H19J C18D H19L 109.5
H19K C18D H19L 109.5
C22D C20D C21D 107.8(2)
C22D C20D C17D 110.6(2)
C21D C20D C17D 113.5(2)
C22D C20D H20D 108.3
C21D C20D H20D 108.3
C17D C20D H20D 108.3
C23D C22D C20D 125.3(3)
C23D C22D H21D 117.3
C20D C22D H21D 117.3
C22D C23D C24D 126.2(4)
C22D C23D H22D 116.9
C24D C23D H22D 116.9
C23D C24D C28D 110.4(4)
C23D C24D C25D 111.0(4)
C28D C24D C25D 114.4(5)
C23D C24D H23D 106.9
C28D C24D H23D 106.9
C25D C24D H23D 106.9
C26D C25D C27D 114.5(8)
C26D C25D C24D 110.3(4)
C27D C25D C24D 112.0(6)
C26D C25D H24D 106.5
C27D C25D H24D 106.5
C24D C25D H24D 106.5
C25D C26D H25J 109.5
C25D C26D H25K 109.5
H25J C26D H25K 109.5
C25D C26D H25L 109.5
H25J C26D H25L 109.5
H25K C26D H25L 109.5
C20D C21D H26J 109.5
C20D C21D H26K 109.5
H26J C21D H26K 109.5
C20D C21D H26L 109.5
H26J C21D H26L 109.5
H26K C21D H26L 109.5
C24D C28D H27J 109.5
C24D C28D H27K 109.5
H27J C28D H27K 109.5
C24D C28D H27L 109.5
H27J C28D H27L 109.5
H27K C28D H27L 109.5
C25D C27D H28J 109.5
C25D C27D H28K 109.5
H28J C27D H28K 109.5
C25D C27D H28L 109.5
H28J C27D H28L 109.5
H28K C27D H28L 109.5
C9C O2C H002 109.5
C9B O2B H003 109.5
C6B O1B H004 109.5
C9D O2D H005 109.5
C6D O1D H008 109.5
C11D O3D H009 109.5
C6C O1C H00A 109.5
C6A O1A H1A 109.5
C9A O2A H2A 109.5
C11A O3A H3AA 109.5
C11C O3C H00B 109.5
C11B O3B H00C 109.5

loop_
_geom_bond_atom_site_label_1
_geom_bond_atom_site_label_2
_geom_bond_distance
C5A C3A 1.503(4)
C5A C6A 1.508(4)
C5A C4A 1.515(4)
C5A C10A 1.537(4)
C4A C3A 1.504(4)
C4A H2AA 0.9900
C4A H2AB 0.9900
C3A C2A 1.513(4)
C3A H3A 1.0000
C2A C1A 1.530(4)
C2A H4AA 0.9900
C2A H4AB 0.9900
C1A C10A 1.551(4)
C1A H5AA 0.9900
C1A H5AB 0.9900
C10A C19A 1.534(4)
C10A C9A 1.566(4)
C9A O2A 1.444(3)
C9A C8A 1.514(4)
C9A C11A 1.564(4)
C8A C14A 1.333(4)
C8A C7A 1.505(4)
C7A C6A 1.526(4)
C7A H9AA 0.9900
C7A H9AB 0.9900
C6A O1A 1.435(3)
C6A H10A 1.0000
C11A O3A 1.436(3)
C11A C12A 1.516(4)
C11A H11A 1.0000
C12A C13A 1.531(4)
C12A H12A 0.9900
C12A H12B 0.9900
C13A C14A 1.522(4)
C13A C18A 1.545(4)
C13A C17A 1.556(4)
C17A C16A 1.533(4)
C17A C20A 1.542(4)
C17A H14A 1.0000
C16A C15A 1.521(4)
C16A H15A 0.9900
C16A H15B 0.9900
C15A C14A 1.522(4)
C15A H16A 0.9900
C15A H16B 0.9900
C19A H18A 0.9800
C19A H18B 0.9800
C19A H18C 0.9800
C18A H19A 0.9800
C18A H19B 0.9800
C18A H19C 0.9800
C20A C22A 1.502(4)
C20A C21A 1.534(4)
C20A H20A 1.0000
C22A C23A 1.309(5)
C22A H21A 0.9500
C23A C24A 1.504(6)
C23A H22A 0.9500
C24A C28A 1.522(7)
C24A C25A 1.560(8)
C24A H23A 1.0000
C25A C26A 1.503(9)
C25A C27A 1.518(9)
C25A H24A 1.0000
C26A H25A 0.9800
C26A H25B 0.9800
C26A H25C 0.9800
C21A H26A 0.9800
C21A H26B 0.9800
C21A H26C 0.9800
C28A H27A 0.9800
C28A H27B 0.9800
C28A H27C 0.9800
C27A H28A 0.9800
C27A H28B 0.9800
C27A H28C 0.9800
C5B C3B 1.505(4)
C5B C4B 1.509(4)
C5B C6B 1.512(4)
C5B C10B 1.540(4)
C4B C3B 1.505(4)
C4B H2BA 0.9900
C4B H2BB 0.9900
C3B C2B 1.503(4)
C3B H3B 1.0000
C2B C1B 1.537(5)
C2B H4BA 0.9900
C2B H4BB 0.9900
C1B C10B 1.550(4)
C1B H5BA 0.9900
C1B H5BB 0.9900
C10B C19B 1.538(4)
C10B C9B 1.566(4)
C9B O2B 1.446(3)
C9B C8B 1.515(4)
C9B C11B 1.552(4)
C8B C14B 1.333(4)
C8B C7B 1.505(4)
C7B C6B 1.521(4)
C7B H9BA 0.9900
C7B H9BB 0.9900
C6B O1B 1.438(3)
C6B H10B 1.0000
C11B O3B 1.438(3)
C11B C12B 1.510(4)
C11B H11B 1.0000
C12B C13B 1.527(4)
C12B H12C 0.9900
C12B H12D 0.9900
C13B C14B 1.521(4)
C13B C18B 1.541(4)
C13B C17B 1.553(4)
C17B C16B 1.531(4)
C17B C20B 1.543(4)
C17B H14B 1.0000
C16B C15B 1.530(5)
C16B H15C 0.9900
C16B H15D 0.9900
C15B C14B 1.519(4)
C15B H16C 0.9900
C15B H16D 0.9900
C19B H18D 0.9800
C19B H18E 0.9800
C19B H18F 0.9800
C18B H19D 0.9800
C18B H19E 0.9800
C18B H19F 0.9800
C20B C22B 1.498(5)
C20B C21B 1.537(5)
C20B H20B 1.0000
C22B C23B 1.314(5)
C22B H21B 0.9500
C23B C24B 1.494(5)
C23B H22B 0.9500
C24B C28B 1.535(6)
C24B C25B 1.547(6)
C24B H23B 1.0000
C25B C26B 1.510(7)
C25B C27B 1.514(6)
C25B H24B 1.0000
C26B H25D 0.9800
C26B H25E 0.9800
C26B H25F 0.9800
C21B H26D 0.9800
C21B H26E 0.9800
C21B H26F 0.9800
C28B H27D 0.9800
C28B H27E 0.9800
C28B H27F 0.9800
C27B H28D 0.9800
C27B H28E 0.9800
C27B H28F 0.9800
C5C C3C 1.503(4)
C5C C6C 1.508(4)
C5C C4C 1.515(4)
C5C C10C 1.540(4)
C4C C3C 1.505(4)
C4C H2CA 0.9900
C4C H2CB 0.9900
C3C C2C 1.509(4)
C3C H3C 1.0000
C2C C1C 1.537(5)
C2C H4CA 0.9900
C2C H4CB 0.9900
C1C C10C 1.554(4)
C1C H5CA 0.9900
C1C H5CB 0.9900
C10C C19C 1.540(4)
C10C C9C 1.563(4)
C9C O2C 1.443(3)
C9C C8C 1.518(4)
C9C C11C 1.557(4)
C8C C14C 1.328(4)
C8C C7C 1.501(4)
C7C C6C 1.519(4)
C7C H9CA 0.9900
C7C H9CB 0.9900
C6C O1C 1.435(3)
C6C H10C 1.0000
C11C O3C 1.442(3)
C11C C12C 1.511(4)
C11C H11C 1.0000
C12C C13C 1.530(4)
C12C H12E 0.9900
C12C H12F 0.9900
C13C C14C 1.519(4)
C13C C18C 1.540(5)
C13C C17C 1.562(5)
C14C C15C 1.521(5)
C15C C16C 1.538(5)
C15C H15E 0.9900
C15C H15F 0.9900
C16C C17C 1.530(5)
C16C H16E 0.9900
C16C H16F 0.9900
C17C C20C 1.543(4)
C17C H17C 1.0000
C19C H18G 0.9800
C19C H18H 0.9800
C19C H18I 0.9800
C18C H19G 0.9800
C18C H19H 0.9800
C18C H19I 0.9800
C20C C22C 1.497(5)
C20C C21C 1.536(5)
C20C H20C 1.0000
C22C C23C 1.317(5)
C22C H21C 0.9500
C23C C24C 1.510(6)
C23C H22C 0.9500
C24C C28C 1.519(7)
C24C C25C 1.542(6)
C24C H23C 1.0000
C25C C26C 1.511(7)
C25C C27C 1.512(6)
C25C H24C 1.0000
C26C H25G 0.9800
C26C H25H 0.9800
C26C H25I 0.9800
C21C H26G 0.9800
C21C H26H 0.9800
C21C H26I 0.9800
C28C H27G 0.9800
C28C H27H 0.9800
C28C H27I 0.9800
C27C H28G 0.9800
C27C H28H 0.9800
C27C H28I 0.9800
C5D C3D 1.505(4)
C5D C6D 1.508(4)
C5D C4D 1.512(4)
C5D C10D 1.535(4)
C4D C3D 1.505(4)
C4D H2DA 0.9900
C4D H2DB 0.9900
C3D C2D 1.510(4)
C3D H3D 1.0000
C2D C1D 1.537(4)
C2D H4DA 0.9900
C2D H4DB 0.9900
C1D C10D 1.553(4)
C1D H5DA 0.9900
C1D H5DB 0.9900
C10D C19D 1.532(4)
C10D C9D 1.568(4)
C9D O2D 1.446(3)
C9D C8D 1.517(4)
C9D C11D 1.560(4)
C8D C14D 1.334(4)
C8D C7D 1.500(4)
C7D C6D 1.520(4)
C7D H9DA 0.9900
C7D H9DB 0.9900
C6D O1D 1.432(3)
C6D H10D 1.0000
C11D O3D 1.439(3)
C11D C12D 1.520(4)
C11D H11D 1.0000
C12D C13D 1.534(4)
C12D H12G 0.9900
C12D H12H 0.9900
C13D C14D 1.522(4)
C13D C18D 1.537(4)
C13D C17D 1.564(4)
C17D C20D 1.534(4)
C17D C16D 1.535(4)
C17D H14D 1.0000
C16D C15D 1.524(4)
C16D H15G 0.9900
C16D H15H 0.9900
C15D C14D 1.514(4)
C15D H16G 0.9900
C15D H16H 0.9900
C19D H18J 0.9800
C19D H18K 0.9800
C19D H18L 0.9800
C18D H19J 0.9800
C18D H19K 0.9800
C18D H19L 0.9800
C20D C22D 1.513(4)
C20D C21D 1.532(4)
C20D H20D 1.0000
C22D C23D 1.307(5)
C22D H21D 0.9500
C23D C24D 1.509(5)
C23D H22D 0.9500
C24D C28D 1.527(7)
C24D C25D 1.574(8)
C24D H23D 1.0000
C25D C26D 1.497(9)
C25D C27D 1.502(9)
C25D H24D 1.0000
C26D H25J 0.9800
C26D H25K 0.9800
C26D H25L 0.9800
C21D H26J 0.9800
C21D H26K 0.9800
C21D H26L 0.9800
C28D H27J 0.9800
C28D H27K 0.9800
C28D H27L 0.9800
C27D H28J 0.9800
C27D H28K 0.9800
C27D H28L 0.9800
O2C H002 0.8400
O2B H003 0.8400
O1B H004 0.8400
O2D H005 0.8400
O1D H008 0.8400
O3D H009 0.8400
O1C H00A 0.8400
O1A H1A 0.8400
O2A H2A 0.8400
O3A H3AA 0.8400
O3C H00B 0.8400
O3B H00C 0.8400
